data_4519476
loop_
_publ_author_name
'Johann O. E. Sosoe'
'Thierry Maris'
'James D. Wuest'

_publ_section_title
;
 Strongly Hydrogen-Bonded Networks Formed by Sulfate and Bisulfate Salts
 of Benzenetetramines
;
_journal_name_full 'Crystal Growth and Design'
_journal_page_first 8865
_journal_page_last 8874
_journal_paper_doi 10.1021/acs.cgd.3c00950
_journal_volume 23
_journal_year 2023
_chemical_absolute_configuration ad
_chemical_formula_moiety 'C6 H13 N4, O4 S, H O4 S'
_chemical_formula_sum 'C6 H14 N4 O8 S2'
_chemical_formula_weight 334.33
_chemical_name_systematic
;
5-aminobenzene-1,2,4-triammonium hydrogen disulfate
;
_space_group_crystal_system monoclinic
_space_group_IT_number 9
_space_group_name_Hall 'C -2yc'
_space_group_name_H-M_alt 'C 1 c 1'
_atom_sites_solution_hydrogens mixed
_atom_sites_solution_primary dual
_cell_angle_alpha 90
_cell_angle_beta 104.825(3)
_cell_angle_gamma 90
_cell_formula_units_Z 4
_cell_length_a 9.2289(6)
_cell_length_b 17.9408(12)
_cell_length_c 7.3308(5)
_cell_measurement_reflns_used 9983
_cell_measurement_temperature 150
_cell_measurement_theta_max 60.785
_cell_measurement_theta_min 4.289
_cell_volume 1173.38(14)
_computing_cell_refinement
;
SAINT (2020) V8.40B; Integration Software for Single Crystal Data.
Bruker AXS Inc., Madison, WI 53719-1173.
;
_computing_data_collection
;
APEX 4 (2022) Bruker AXS Inc., Madison, WI 53719-1173.
;
_computing_data_reduction
;
SAINT (2020) V8.40B; Integration Software for Single Crystal Data.
Bruker AXS Inc., Madison, WI 53719-1173.
;
_computing_molecular_graphics 'Olex2 1.3 (Dolomanov et al., 2009)'
_computing_publication_material 'Olex2 1.3 (Dolomanov et al., 2009)'
_computing_structure_refinement 'XL  (Sheldrick, 2008)'
_computing_structure_solution 'SHELXT 2018/2 (Sheldrick, 2018)'
_diffrn_ambient_temperature 150
_diffrn_detector 'CMOS Area detector'
_diffrn_detector_area_resol_mean 10.42
_diffrn_detector_type 'Bruker CMOS Photon III '
_diffrn_measured_fraction_theta_full 0.999
_diffrn_measured_fraction_theta_max 0.998
_diffrn_measurement_device 'k-geometry diffractometer'
_diffrn_measurement_device_type 'Bruker Venture Metaljet'
_diffrn_measurement_method '\w and \f scans'
_diffrn_radiation_collimation 'Focusing mirrors'
_diffrn_radiation_monochromator 'Helios MX Mirror Optics'
_diffrn_radiation_probe x-ray
_diffrn_radiation_type 'Ga K\a'
_diffrn_radiation_wavelength 1.34139
_diffrn_reflns_av_R_equivalents 0.0589
_diffrn_reflns_av_unetI/netI 0.0350
_diffrn_reflns_Laue_measured_fraction_full 0.999
_diffrn_reflns_Laue_measured_fraction_max 0.998
_diffrn_reflns_limit_h_max 11
_diffrn_reflns_limit_h_min -11
_diffrn_reflns_limit_k_max 23
_diffrn_reflns_limit_k_min -23
_diffrn_reflns_limit_l_max 9
_diffrn_reflns_limit_l_min -9
_diffrn_reflns_number 16305
_diffrn_reflns_point_group_measured_fraction_full 0.996
_diffrn_reflns_point_group_measured_fraction_max 0.988
_diffrn_reflns_theta_full 53.594
_diffrn_reflns_theta_max 60.883
_diffrn_reflns_theta_min 4.288
_diffrn_source 'Metal Jet'
_diffrn_source_current 2.86
_diffrn_source_power 0.1994564
_diffrn_source_target Ga
_diffrn_source_type 'Gallium Liquid Metal Jet Source'
_diffrn_source_voltage 69.74
_exptl_absorpt_coefficient_mu 3.043
_exptl_absorpt_correction_T_max 0.2626
_exptl_absorpt_correction_T_min 0.1389
_exptl_absorpt_correction_type multi-scan
_exptl_absorpt_process_details
;
SADABS-2016/2 (Bruker,2016/2) was used for absorption correction.
wR2(int) was 0.1376 before and 0.0731 after correction.
The Ratio of minimum to maximum transmission is 0.5289.
The \l/2 correction factor is Not present.
;
_exptl_crystal_colour 'clear light colourless'
_exptl_crystal_colour_lustre clear
_exptl_crystal_colour_modifier light
_exptl_crystal_colour_primary colourless
_exptl_crystal_density_diffrn 1.893
_exptl_crystal_description Needle
_exptl_crystal_F_000 696
_exptl_crystal_recrystallization_method 'crystallised in H2O'
_exptl_crystal_size_max 0.21
_exptl_crystal_size_mid 0.09
_exptl_crystal_size_min 0.05
_refine_diff_density_max 0.276
_refine_diff_density_min -0.385
_refine_diff_density_rms 0.056
_refine_ls_abs_structure_details
;
 Refined as an inversion twin.
;
_refine_ls_abs_structure_Flack 0.08(3)
_refine_ls_extinction_coef .
_refine_ls_extinction_method none
_refine_ls_goodness_of_fit_ref 0.999
_refine_ls_hydrogen_treatment constr
_refine_ls_matrix_type full
_refine_ls_number_parameters 187
_refine_ls_number_reflns 2678
_refine_ls_number_restraints 2
_refine_ls_restrained_S_all 0.999
_refine_ls_R_factor_all 0.0302
_refine_ls_R_factor_gt 0.0291
_refine_ls_shift/su_max 0.001
_refine_ls_shift/su_mean 0.000
_refine_ls_structure_factor_coef Fsqd
_refine_ls_weighting_details 'w=1/[\s^2^(Fo^2^)+(0.0439P)^2^+1.0394P] where P=(Fo^2^+2Fc^2^)/3'
_refine_ls_weighting_scheme calc
_refine_ls_wR_factor_gt 0.0742
_refine_ls_wR_factor_ref 0.0752
_reflns_Friedel_coverage 0.972
_reflns_Friedel_fraction_full 0.993
_reflns_Friedel_fraction_max 0.978
_reflns_number_gt 2593
_reflns_number_total 2678
_reflns_threshold_expression 'I > 2\s(I)'
_cod_data_source_file H3BTA_SO4_HSO4_Cc.cif
_cod_data_source_block jw25802
_cod_database_code 4519476

loop_
_space_group_symop_id
_space_group_symop_operation_xyz
1 'x, y, z'
2 'x, -y, z+1/2'
3 'x+1/2, y+1/2, z'
4 'x+1/2, -y+1/2, z+1/2'

loop_
_atom_site_label
_atom_site_type_symbol
_atom_site_fract_x
_atom_site_fract_y
_atom_site_fract_z
_atom_site_U_iso_or_equiv
_atom_site_adp_type
_atom_site_occupancy
_atom_site_site_symmetry_order
_atom_site_calc_flag
_atom_site_refinement_flags_posn
_atom_site_refinement_flags_adp
_atom_site_refinement_flags_occupancy
_atom_site_disorder_assembly
_atom_site_disorder_group
N1 N 0.3331(3) 0.58294(16) 0.4693(5) 0.0260(6) Uani 1 1 d . . . . .
H1A H 0.282254 0.561064 0.359618 0.031 Uiso 1 1 calc R U . . .
H1B H 0.292072 0.628282 0.480625 0.031 Uiso 1 1 calc R U . . .
H1C H 0.327243 0.553594 0.568427 0.031 Uiso 1 1 calc R U . . .
C1 C 0.5566(4) 0.66139(18) 0.5081(5) 0.0209(6) Uani 1 1 d . . . . .
H1 H 0.501336 0.702125 0.538498 0.025 Uiso 1 1 calc R U . . .
S2 S 0.20455(7) 0.77715(4) 0.52596(9) 0.01826(17) Uani 1 1 d . . . . .
N2 N 0.7695(3) 0.74486(16) 0.5477(4) 0.0202(5) Uani 1 1 d . . . . .
H2A H 0.722702 0.777586 0.456848 0.024 Uiso 1 1 calc R U . . .
H2B H 0.868977 0.743285 0.552479 0.024 Uiso 1 1 calc R U . . .
H2C H 0.757415 0.759870 0.661489 0.024 Uiso 1 1 calc R U . . .
C2 C 0.7046(4) 0.67085(17) 0.5035(4) 0.0190(6) Uani 1 1 d . . . . .
N3 N 0.9379(3) 0.61965(16) 0.4469(4) 0.0205(5) Uani 1 1 d . . . . .
H3A H 0.942676 0.656242 0.362675 0.025 Uiso 1 1 calc R U . . .
H3B H 0.971692 0.576108 0.409213 0.025 Uiso 1 1 calc R U . . .
H3C H 0.995908 0.632381 0.562808 0.025 Uiso 1 1 calc R U . . .
C3 C 0.7821(3) 0.61034(18) 0.4566(4) 0.0199(6) Uani 1 1 d . . . . .
N4 N 0.4972(3) 0.46128(16) 0.3862(4) 0.0254(6) Uani 1 1 d . . . . .
H4A H 0.563443 0.425450 0.404079 0.030 Uiso 1 1 d R U . . .
H4B H 0.437393 0.452910 0.459388 0.030 Uiso 1 1 d R U . . .
C4 C 0.7154(4) 0.54158(19) 0.4185(5) 0.0218(6) Uani 1 1 d . . . . .
H4 H 0.770859 0.501248 0.386324 0.026 Uiso 1 1 calc R U . . .
O5 O 0.2435(3) 0.84823(13) 0.4331(3) 0.0243(5) Uani 1 1 d . . . . .
H5 H 0.334825 0.858075 0.476614 0.037 Uiso 1 1 calc R U . . .
C5 C 0.5674(3) 0.53011(18) 0.4263(5) 0.0212(6) Uani 1 1 d . . . . .
O6 O 0.3276(2) 0.76156(13) 0.6909(3) 0.0224(5) Uani 1 1 d . . . . .
C6 C 0.4901(4) 0.59239(18) 0.4682(4) 0.0201(6) Uani 1 1 d . . . . .
O7 O 0.1918(3) 0.71664(12) 0.3850(3) 0.0225(5) Uani 1 1 d . . . . .
O8 O 0.0620(2) 0.78984(14) 0.5694(3) 0.0252(5) Uani 1 1 d . . . . .
S1 S 0.60021(8) 0.91802(4) 0.44549(10) 0.02049(18) Uani 1 1 d . . . . .
O1 O 0.5369(3) 0.98402(14) 0.3405(4) 0.0319(6) Uani 1 1 d . . . . .
O2 O 0.7464(3) 0.93300(17) 0.5760(4) 0.0323(6) Uani 1 1 d . . . . .
O3 O 0.6123(3) 0.85849(16) 0.3118(4) 0.0368(6) Uani 1 1 d . . . . .
O4 O 0.5006(3) 0.89103(17) 0.5645(4) 0.0372(6) Uani 1 1 d . . . . .

loop_
_atom_site_aniso_label
_atom_site_aniso_U_11
_atom_site_aniso_U_22
_atom_site_aniso_U_33
_atom_site_aniso_U_23
_atom_site_aniso_U_13
_atom_site_aniso_U_12
N1 0.0177(13) 0.0221(14) 0.0398(16) 0.0016(11) 0.0104(11) -0.0001(10)
C1 0.0188(14) 0.0208(15) 0.0240(14) 0.0003(11) 0.0070(11) 0.0039(11)
S2 0.0153(3) 0.0184(4) 0.0222(3) -0.0006(3) 0.0067(2) -0.0004(3)
N2 0.0174(12) 0.0202(13) 0.0248(12) -0.0022(10) 0.0084(9) -0.0006(10)
C2 0.0180(13) 0.0186(14) 0.0203(14) -0.0006(11) 0.0050(11) 0.0000(12)
N3 0.0166(12) 0.0200(13) 0.0265(13) 0.0010(10) 0.0087(10) 0.0016(9)
C3 0.0154(14) 0.0241(16) 0.0209(14) 0.0013(11) 0.0058(11) 0.0017(11)
N4 0.0200(13) 0.0202(14) 0.0375(15) -0.0009(11) 0.0101(11) 0.0012(11)
C4 0.0201(15) 0.0209(15) 0.0259(15) 0.0002(11) 0.0084(12) 0.0058(12)
O5 0.0197(10) 0.0218(12) 0.0313(12) 0.0032(9) 0.0061(9) -0.0026(9)
C5 0.0194(16) 0.0197(15) 0.0247(15) 0.0007(12) 0.0062(12) 0.0010(11)
O6 0.0197(11) 0.0246(12) 0.0232(10) -0.0002(9) 0.0059(9) 0.0004(8)
C6 0.0155(13) 0.0213(15) 0.0243(14) 0.0013(11) 0.0067(11) 0.0011(11)
O7 0.0222(11) 0.0219(12) 0.0238(11) -0.0021(8) 0.0069(9) 0.0010(9)
O8 0.0161(10) 0.0293(13) 0.0325(12) -0.0042(10) 0.0104(9) -0.0001(9)
S1 0.0177(3) 0.0190(4) 0.0252(3) 0.0001(3) 0.0062(3) -0.0004(3)
O1 0.0417(15) 0.0233(13) 0.0336(13) 0.0049(10) 0.0149(11) 0.0103(10)
O2 0.0170(11) 0.0487(16) 0.0317(13) -0.0068(11) 0.0073(9) -0.0048(10)
O3 0.0455(15) 0.0297(14) 0.0292(12) -0.0059(10) -0.0012(11) 0.0152(12)
O4 0.0327(13) 0.0510(18) 0.0279(12) 0.0028(12) 0.0075(10) -0.0216(12)

loop_
_atom_type_symbol
_atom_type_description
_atom_type_scat_dispersion_real
_atom_type_scat_dispersion_imag
_atom_type_scat_source
C C 0.0137 0.0067 'International Tables Vol C Tables 4.2.6.8 and 6.1.1.4'
H H 0.0000 0.0000 'International Tables Vol C Tables 4.2.6.8 and 6.1.1.4'
N N 0.0241 0.0134 'International Tables Vol C Tables 4.2.6.8 and 6.1.1.4'
O O 0.0389 0.0241 'International Tables Vol C Tables 4.2.6.8 and 6.1.1.4'
S S 0.2925 0.4295 'International Tables Vol C Tables 4.2.6.8 and 6.1.1.4'

loop_
_geom_angle_atom_site_label_1
_geom_angle_atom_site_label_2
_geom_angle_atom_site_label_3
_geom_angle
_geom_angle_site_symmetry_1
_geom_angle_site_symmetry_3
H1A N1 H1B 109.5 . .
H1A N1 H1C 109.5 . .
H1B N1 H1C 109.5 . .
C6 N1 H1A 109.5 . .
C6 N1 H1B 109.5 . .
C6 N1 H1C 109.5 . .
C2 C1 H1 120.2 . .
C6 C1 H1 120.2 . .
C6 C1 C2 119.5(3) . .
O6 S2 O5 107.85(14) . .
O6 S2 O7 110.10(13) . .
O7 S2 O5 106.62(13) . .
O8 S2 O5 107.24(14) . .
O8 S2 O6 113.98(14) . .
O8 S2 O7 110.70(14) . .
H2A N2 H2B 109.5 . .
H2A N2 H2C 109.5 . .
H2B N2 H2C 109.5 . .
C2 N2 H2A 109.5 . .
C2 N2 H2B 109.5 . .
C2 N2 H2C 109.5 . .
C1 C2 N2 117.2(3) . .
C1 C2 C3 118.9(3) . .
C3 C2 N2 123.8(3) . .
H3A N3 H3B 109.5 . .
H3A N3 H3C 109.5 . .
H3B N3 H3C 109.5 . .
C3 N3 H3A 109.5 . .
C3 N3 H3B 109.5 . .
C3 N3 H3C 109.5 . .
C2 C3 N3 119.7(3) . .
C4 C3 C2 121.2(3) . .
C4 C3 N3 119.1(3) . .
H4A N4 H4B 108.0 . .
C5 N4 H4A 110.6 . .
C5 N4 H4B 110.8 . .
C3 C4 H4 119.5 . .
C3 C4 C5 121.0(3) . .
C5 C4 H4 119.5 . .
S2 O5 H5 109.5 . .
N4 C5 C4 122.0(3) . .
N4 C5 C6 121.2(3) . .
C4 C5 C6 116.7(3) . .
C1 C6 N1 119.4(3) . .
C1 C6 C5 122.6(3) . .
C5 C6 N1 118.0(3) . .
O1 S1 O2 112.02(17) . .
O1 S1 O3 109.12(15) . .
O1 S1 O4 110.39(17) . .
O2 S1 O3 110.72(16) . .
O2 S1 O4 106.15(15) . .
O3 S1 O4 108.35(18) . .

loop_
_geom_bond_atom_site_label_1
_geom_bond_atom_site_label_2
_geom_bond_distance
_geom_bond_site_symmetry_2
N1 H1A 0.9100 .
N1 H1B 0.9100 .
N1 H1C 0.9100 .
N1 C6 1.461(4) .
C1 H1 0.9500 .
C1 C2 1.385(4) .
C1 C6 1.379(5) .
S2 O5 1.531(2) .
S2 O6 1.458(2) .
S2 O7 1.482(2) .
S2 O8 1.449(2) .
N2 H2A 0.9100 .
N2 H2B 0.9100 .
N2 H2C 0.9100 .
N2 C2 1.459(4) .
C2 C3 1.391(4) .
N3 H3A 0.9100 .
N3 H3B 0.9100 .
N3 H3C 0.9100 .
N3 C3 1.467(4) .
C3 C4 1.375(5) .
N4 H4A 0.8736 .
N4 H4B 0.8755 .
N4 C5 1.391(4) .
C4 H4 0.9500 .
C4 C5 1.397(4) .
O5 H5 0.8400 .
C5 C6 1.401(4) .
S1 O1 1.451(3) .
S1 O2 1.465(3) .
S1 O3 1.473(3) .
S1 O4 1.500(3) .

loop_
_geom_hbond_atom_site_label_D
_geom_hbond_atom_site_label_H
_geom_hbond_atom_site_label_A
_geom_hbond_distance_DH
_geom_hbond_distance_HA
_geom_hbond_distance_DA
_geom_hbond_angle_DHA
_geom_hbond_site_symmetry_A
_geom_hbond_publ_flag
N1 H1A O1 0.91 2.63 3.193(4) 121.1 3_445 yes
N1 H1A O2 0.91 2.02 2.803(4) 142.9 4_464 yes
N1 H1B O7 0.91 1.88 2.725(4) 153.8 . yes
N1 H1C N4 0.91 2.47 3.145(4) 131.5 2_565 yes
N1 H1C O2 0.91 2.29 2.968(4) 130.6 3_445 yes
C1 H1 O6 0.95 2.42 3.308(4) 154.8 . yes
N2 H2A O3 0.91 1.93 2.823(4) 166.9 . yes
N2 H2B N3 0.91 2.48 2.932(4) 110.6 . yes
N2 H2B O8 0.91 1.94 2.782(3) 152.7 1_655 yes
N2 H2C O7 0.91 1.93 2.831(3) 168.5 4_565 yes
N3 H3A O6 0.91 2.05 2.850(4) 145.9 4_564 yes
N3 H3A O7 0.91 2.51 3.044(3) 118.0 1_655 yes
N3 H3A O4 0.91 2.53 3.010(4) 113.8 4_564 yes
N3 H3B O1 0.91 1.87 2.780(4) 177.1 3_545 yes
N3 H3C O3 0.91 1.87 2.774(4) 170.2 4_565 yes
N4 H4A O5 0.87 2.13 3.000(4) 172.2 3_545 yes
N4 H4B O2 0.88 2.18 3.033(4) 165.9 3_445 yes
C4 H4 O1 0.95 2.58 3.326(4) 135.6 3_545 yes
O5 H5 O4 0.84 1.61 2.445(4) 170.3 . yes

loop_
_geom_torsion_atom_site_label_1
_geom_torsion_atom_site_label_2
_geom_torsion_atom_site_label_3
_geom_torsion_atom_site_label_4
_geom_torsion
_geom_torsion_site_symmetry_1
_geom_torsion_site_symmetry_2
_geom_torsion_site_symmetry_3
_geom_torsion_site_symmetry_4
C1 C2 C3 N3 178.7(3) . . . .
C1 C2 C3 C4 -1.2(5) . . . .
N2 C2 C3 N3 -0.9(5) . . . .
N2 C2 C3 C4 179.2(3) . . . .
C2 C1 C6 N1 -178.7(3) . . . .
C2 C1 C6 C5 1.3(5) . . . .
C2 C3 C4 C5 -0.2(5) . . . .
N3 C3 C4 C5 179.9(3) . . . .
C3 C4 C5 N4 179.2(3) . . . .
C3 C4 C5 C6 2.1(5) . . . .
N4 C5 C6 N1 0.2(5) . . . .
N4 C5 C6 C1 -179.8(3) . . . .
C4 C5 C6 N1 177.4(3) . . . .
C4 C5 C6 C1 -2.7(5) . . . .
C6 C1 C2 N2 -179.7(3) . . . .
C6 C1 C2 C3 0.7(5) . . . .

loop_
_twin_individual_id
_twin_individual_mass_fraction_refined
1 0.92(3)
2 0.08(3)

_cod_database_fobs_code 4519476
